data_4339127
loop_
_publ_author_name
'Cipot-Wechsler, Judy'
'Ali, Adeeb Al-Sheikh'
'Chapman, Erin E.'
'Cameron, T. Stanley'
'Thompson, Alison'

_publ_section_title
;
 Synthesis and reactivity of a dipyrrinatolithium complex.
;
_journal_issue 26
_journal_name_full 'Inorganic chemistry'
_journal_page_first 10947
_journal_page_last 10949
_journal_paper_doi 10.1021/ic701369h
_journal_volume 46
_journal_year 2007
_chemical_absolute_configuration 'CHOOSE rm ad rmad syn or unk'
_chemical_formula_moiety 'C25 H39 Li N2 O2 '
_chemical_formula_sum 'C25 H39 Li N2 O2'
_chemical_formula_weight 406.54
_space_group_IT_number 19
_symmetry_cell_setting orthorhombic
_symmetry_Int_Tables_number 19
_symmetry_space_group_name_Hall 'P 2ac 2ab'
_symmetry_space_group_name_H-M 'P 21 21 21'
_cell_angle_alpha 90.0000
_cell_angle_beta 90.0000
_cell_angle_gamma 90.0000
_cell_formula_units_Z 4
_cell_length_a 9.0304(6)
_cell_length_b 11.7223(8)
_cell_length_c 22.488(2)
_cell_measurement_reflns_used 7710
_cell_measurement_temperature 293.1
_cell_measurement_theta_max 72.4
_cell_measurement_theta_min 2.4
_cell_volume 2380.5(3)
_computing_cell_refinement PROCESS
_computing_data_collection PROCESS
_computing_data_reduction CrystalStructure
_computing_publication_material 'CrystalStructure 3.8'
_computing_structure_refinement CRYSTALS
_computing_structure_solution SHELXS97
_diffrn_detector_area_resol_mean 10.00
_diffrn_measured_fraction_theta_full 0.965
_diffrn_measured_fraction_theta_max 0.531
_diffrn_measurement_device_type 'Rigaku RAXIS-UNKNOWN'
_diffrn_measurement_method \w
_diffrn_radiation_type 'Mo K\a'
_diffrn_radiation_wavelength 0.71070
_diffrn_reflns_av_R_equivalents 0.148
_diffrn_reflns_limit_h_max 22
_diffrn_reflns_limit_h_min -9
_diffrn_reflns_limit_k_max 18
_diffrn_reflns_limit_k_min -25
_diffrn_reflns_limit_l_max 22
_diffrn_reflns_limit_l_min -53
_diffrn_reflns_number 23346
_diffrn_reflns_theta_full 26.00
_diffrn_reflns_theta_max 72.49
_exptl_absorpt_coefficient_mu 0.070
_exptl_absorpt_correction_type none
_exptl_crystal_colour yellow-orange
_exptl_crystal_density_diffrn 1.134
_exptl_crystal_density_method 'not measured'
_exptl_crystal_description blocl
_exptl_crystal_F_000 888.00
_exptl_crystal_size_max 0.08
_exptl_crystal_size_mid 0.05
_exptl_crystal_size_min 0.04
_refine_diff_density_max 0.35
_refine_diff_density_min -0.33
_refine_ls_abs_structure_details 'Flack, H. D. (1983), Acta Cryst. A39, 876-881.  1818 Friedel Pairs'
_refine_ls_abs_structure_Flack -1(5)
_refine_ls_extinction_coef 270(104)
_refine_ls_extinction_method 'Larson (1970) Crystallographic Computing eq. 22'
_refine_ls_goodness_of_fit_ref 1.155
_refine_ls_hydrogen_treatment refall
_refine_ls_number_parameters 275
_refine_ls_number_reflns 1391
_refine_ls_R_factor_gt 0.0689
_refine_ls_shift/su_max 0.0032
_refine_ls_structure_factor_coef F
_refine_ls_weighting_details
;
    Chebychev polynomial with 3 parameters (Carruthers & Watkin, 1979)
    29.5329    -23.7567    21.7305
;
_refine_ls_weighting_scheme calc
_refine_ls_wR_factor_ref 0.0708
_reflns_number_gt 1391
_reflns_number_total 4399
_reflns_threshold_expression F^2^>2.0\s(F^2^)
_cod_data_source_file ic701369h-file004.cif
_cod_data_source_block '__Judy1a'
_cod_original_formula_sum 'C25 H39 Li N2 O2 '
_cod_database_code 4339127

loop_
_symmetry_equiv_pos_site_id
_symmetry_equiv_pos_as_xyz
1 +X,+Y,+Z
2 1/2+X,1/2-Y,-Z
3 -X,1/2+Y,1/2-Z
4 1/2-X,-Y,1/2+Z

loop_
_atom_site_label
_atom_site_type_symbol
_atom_site_fract_x
_atom_site_fract_y
_atom_site_fract_z
_atom_site_U_iso_or_equiv
_atom_site_adp_type
_atom_site_occupancy
_atom_site_symmetry_multiplicity
_atom_site_calc_flag
_atom_site_refinement_flags
O(1) O 0.3340(6) 0.4932(4) 0.3515(2) 0.0565(18) Uani 1.00 1 d .
O(3) O 0.5786(6) 0.6742(4) 0.3517(2) 0.0590(18) Uani 1.00 1 d .
N(1) N 0.2273(7) 0.7640(5) 0.3329(2) 0.047(2) Uani 1.00 1 d .
N(2) N 0.3764(6) 0.6548(5) 0.2285(2) 0.0439(18) Uani 1.00 1 d .
C(1) C 0.1568(8) 0.8226(6) 0.2875(3) 0.043(2) Uani 1.00 1 d .
C(2) C 0.0564(9) 0.9002(6) 0.3120(3) 0.047(2) Uani 1.00 1 d .
C(3) C 0.0670(9) 0.8930(8) 0.3735(3) 0.054(2) Uani 1.00 1 d .
C(4) C 0.1718(8) 0.8093(6) 0.3828(3) 0.047(2) Uani 1.00 1 d .
C(5) C 0.1842(8) 0.8035(6) 0.2266(3) 0.046(2) Uani 1.00 1 d .
C(6) C 0.2829(9) 0.7286(7) 0.1986(3) 0.049(2) Uani 1.00 1 d .
C(7) C 0.3063(9) 0.7196(6) 0.1342(3) 0.047(2) Uani 1.00 1 d .
C(8) C 0.4119(8) 0.6375(6) 0.1268(3) 0.042(2) Uani 1.00 1 d .
C(9) C 0.4534(8) 0.6026(7) 0.1852(3) 0.046(2) Uani 1.00 1 d .
C(10) C 0.2266(10) 0.7672(8) 0.4433(3) 0.060(2) Uani 1.00 1 d .
C(11) C -0.0168(10) 0.9638(8) 0.4214(4) 0.062(2) Uani 1.00 1 d .
C(12) C 0.0702(12) 1.0540(7) 0.4481(3) 0.072(3) Uani 1.00 1 d .
C(13) C -0.0389(10) 0.9878(7) 0.2799(3) 0.064(3) Uani 1.00 1 d .
C(14) C 0.2252(10) 0.7874(7) 0.0882(3) 0.063(2) Uani 1.00 1 d .
C(15) C 0.4794(9) 0.5976(8) 0.0698(3) 0.059(2) Uani 1.00 1 d .
C(16) C 0.4380(11) 0.4759(9) 0.0518(3) 0.071(3) Uani 1.00 1 d .
C(17) C 0.5663(10) 0.5119(7) 0.2004(3) 0.057(2) Uani 1.00 1 d .
C(18) C 0.3555(10) 0.3881(7) 0.3196(4) 0.068(3) Uani 1.00 1 d .
C(19) C 0.2442(9) 0.3042(6) 0.3472(3) 0.058(2) Uani 1.00 1 d .
C(20) C 0.2348(12) 0.3439(8) 0.4114(4) 0.076(3) Uani 1.00 1 d .
C(21) C 0.2454(12) 0.4724(7) 0.4043(4) 0.072(3) Uani 1.00 1 d .
C(22) C 0.6317(10) 0.6198(11) 0.4042(3) 0.082(3) Uani 1.00 1 d .
C(23) C 0.8010(10) 0.6308(8) 0.4010(3) 0.072(3) Uani 1.00 1 d .
C(24) C 0.8280(10) 0.6438(8) 0.3361(3) 0.071(3) Uani 1.00 1 d .
C(25) C 0.6992(10) 0.7172(7) 0.3176(3) 0.061(2) Uani 1.00 1 d .
Li(1) Li 0.3723(13) 0.6445(11) 0.3174(5) 0.045(3) Uani 1.00 1 d .
H(1) H 0.3054 0.7151 0.4408 0.072 Uiso 1.00 1 c R
H(2) H 0.1375 0.7173 0.4617 0.075 Uiso 1.00 1 c R
H(3) H 0.2420 0.8240 0.4739 0.075 Uiso 1.00 1 c R
H(4) H -0.1046 0.9960 0.4041 0.071 Uiso 1.00 1 c R
H(5) H -0.0472 0.9110 0.4527 0.071 Uiso 1.00 1 c R
H(6) H 0.1153 1.0995 0.4213 0.072 Uiso 1.00 1 c R
H(7) H -0.0024 1.0903 0.4773 0.072 Uiso 1.00 1 c R
H(8) H 0.1433 1.0121 0.4755 0.072 Uiso 1.00 1 c R
H(9) H -0.0504 0.9612 0.2419 0.072 Uiso 1.00 1 c R
H(10) H 0.0067 1.0671 0.2778 0.072 Uiso 1.00 1 c R
H(11) H -0.1063 0.9807 0.3074 0.072 Uiso 1.00 1 c R
H(12) H 0.1846 0.8595 0.0932 0.089 Uiso 1.00 1 c R
H(13) H 0.2874 0.7843 0.0508 0.089 Uiso 1.00 1 c R
H(14) H 0.1376 0.7353 0.0753 0.089 Uiso 1.00 1 c R
H(15) H 0.5870 0.5995 0.0744 0.069 Uiso 1.00 1 c R
H(16) H 0.4532 0.6488 0.0384 0.069 Uiso 1.00 1 c R
H(17) H 0.3241 0.4517 0.0509 0.076 Uiso 1.00 1 c R
H(18) H 0.4848 0.4215 0.0797 0.076 Uiso 1.00 1 c R
H(19) H 0.4749 0.4718 0.0132 0.076 Uiso 1.00 1 c R
H(20) H 0.6803 0.5279 0.1761 0.074 Uiso 1.00 1 c R
H(21) H 0.5357 0.4393 0.1840 0.074 Uiso 1.00 1 c R
H(22) H 0.5995 0.5095 0.2424 0.074 Uiso 1.00 1 c R
H(23) H 0.3360 0.3983 0.2785 0.082 Uiso 1.00 1 c R
H(24) H 0.4539 0.3611 0.3247 0.082 Uiso 1.00 1 c R
H(25) H 0.1505 0.3095 0.3281 0.069 Uiso 1.00 1 c R
H(26) H 0.2793 0.2280 0.3447 0.069 Uiso 1.00 1 c R
H(27) H 0.1439 0.3220 0.4292 0.092 Uiso 1.00 1 c R
H(28) H 0.3150 0.3150 0.4343 0.092 Uiso 1.00 1 c R
H(29) H 0.2913 0.5054 0.4381 0.086 Uiso 1.00 1 c R
H(30) H 0.1491 0.5042 0.3994 0.086 Uiso 1.00 1 c R
H(31) H 0.5945 0.6567 0.4387 0.099 Uiso 1.00 1 c R
H(32) H 0.6032 0.5416 0.4048 0.099 Uiso 1.00 1 c R
H(33) H 0.8346 0.6957 0.4224 0.086 Uiso 1.00 1 c R
H(34) H 0.8483 0.5643 0.4161 0.086 Uiso 1.00 1 c R
H(35) H 0.9197 0.6808 0.3287 0.086 Uiso 1.00 1 c R
H(36) H 0.8263 0.5722 0.3164 0.086 Uiso 1.00 1 c R
H(37) H 0.6803 0.7097 0.2762 0.073 Uiso 1.00 1 c R
H(38) H 0.7174 0.7952 0.3267 0.073 Uiso 1.00 1 c R
H(39) H 0.1263 0.8486 0.2002 0.056 Uiso 1.00 1 c R

loop_
_atom_site_aniso_label
_atom_site_aniso_U_11
_atom_site_aniso_U_22
_atom_site_aniso_U_33
_atom_site_aniso_U_12
_atom_site_aniso_U_13
_atom_site_aniso_U_23
O(1) 0.069(4) 0.044(3) 0.057(3) 0.005(3) 0.009(3) 0.002(3)
O(3) 0.060(3) 0.062(3) 0.055(3) -0.003(3) -0.007(3) 0.007(3)
N(1) 0.049(4) 0.046(3) 0.045(4) -0.010(3) 0.011(3) -0.012(3)
N(2) 0.045(3) 0.040(3) 0.047(3) 0.007(3) 0.005(3) 0.000(3)
C(1) 0.039(4) 0.040(4) 0.051(5) 0.006(4) 0.012(3) 0.005(4)
C(2) 0.043(5) 0.037(4) 0.061(5) -0.003(4) -0.009(4) 0.013(4)
C(3) 0.042(4) 0.070(5) 0.049(5) -0.001(5) -0.002(4) -0.008(4)
C(4) 0.035(4) 0.038(4) 0.069(5) -0.006(4) -0.005(3) -0.017(4)
C(5) 0.039(4) 0.032(4) 0.068(5) -0.005(3) -0.021(3) 0.008(4)
C(6) 0.043(4) 0.040(4) 0.064(5) -0.001(4) 0.004(4) -0.009(4)
C(7) 0.046(5) 0.047(5) 0.047(4) -0.014(4) 0.008(3) -0.006(4)
C(8) 0.044(4) 0.037(4) 0.045(4) -0.001(4) 0.011(3) -0.009(4)
C(9) 0.042(5) 0.044(4) 0.052(5) -0.003(4) -0.006(4) -0.003(4)
C(10) 0.059(5) 0.077(5) 0.044(4) 0.005(5) -0.006(3) 0.013(4)
C(11) 0.057(5) 0.067(6) 0.063(5) 0.007(5) 0.019(4) -0.010(5)
C(12) 0.108(8) 0.057(5) 0.050(6) -0.005(6) 0.021(5) -0.005(4)
C(13) 0.067(6) 0.066(5) 0.061(5) -0.000(5) 0.018(4) -0.002(4)
C(14) 0.082(6) 0.061(5) 0.046(4) 0.015(5) -0.007(4) 0.012(4)
C(15) 0.058(6) 0.066(5) 0.052(5) -0.015(5) 0.000(4) 0.001(5)
C(16) 0.061(6) 0.088(7) 0.063(6) -0.020(6) 0.004(4) -0.018(5)
C(17) 0.061(5) 0.051(5) 0.059(5) 0.009(5) -0.012(4) -0.004(4)
C(18) 0.075(7) 0.050(5) 0.080(6) 0.002(5) 0.028(5) -0.017(5)
C(19) 0.058(5) 0.048(5) 0.068(5) 0.006(4) -0.011(4) -0.014(4)
C(20) 0.086(7) 0.071(6) 0.072(6) 0.004(6) 0.015(5) -0.009(5)
C(21) 0.102(7) 0.045(5) 0.068(6) -0.011(5) 0.027(5) -0.005(4)
C(22) 0.052(5) 0.139(10) 0.055(5) -0.013(6) -0.020(4) 0.023(6)
C(23) 0.054(6) 0.083(7) 0.080(6) -0.008(5) 0.008(5) 0.009(5)
C(24) 0.066(6) 0.080(6) 0.067(6) -0.006(5) 0.019(4) -0.003(5)
C(25) 0.067(6) 0.058(5) 0.057(4) -0.015(5) -0.002(4) 0.012(4)
Li(1) 0.043(7) 0.055(8) 0.037(6) -0.002(7) -0.022(5) 0.010(6)

loop_
_atom_type_symbol
_atom_type_description
_atom_type_scat_dispersion_real
_atom_type_scat_dispersion_imag
_atom_type_scat_source
C C 0.003 0.002
;
International Tables for Crystallography
(1992, Vol. C, Tables 4.2.6.8 and 6.1.1.4)
;
H H 0.000 0.000
;
International Tables for Crystallography
(1992, Vol. C, Table 6.1.1.4)
;
Li Li 0.000 0.000
;
International Tables for Crystallography
(1992, Vol. C, Tables 4.2.6.8 and 6.1.1.4)
;
N N 0.006 0.003
;
International Tables for Crystallography
(1992, Vol. C, Tables 4.2.6.8 and 6.1.1.4)
;
O O 0.011 0.006
;
International Tables for Crystallography
(1992, Vol. C, Tables 4.2.6.8 and 6.1.1.4)
;

loop_
_geom_angle_atom_site_label_1
_geom_angle_atom_site_label_2
_geom_angle_atom_site_label_3
_geom_angle
_geom_angle_publ_flag
C(18) O(1) C(21) 109.7(6) yes
C(18) O(1) Li(1) 123.8(5) yes
C(21) O(1) Li(1) 124.6(5) yes
C(22) O(3) C(25) 110.4(6) yes
C(22) O(3) Li(1) 122.9(6) yes
C(25) O(3) Li(1) 123.5(5) yes
C(1) N(1) C(4) 104.4(6) yes
C(1) N(1) Li(1) 122.3(5) yes
C(4) N(1) Li(1) 133.3(6) yes
C(6) N(2) C(9) 104.3(6) yes
C(6) N(2) Li(1) 120.8(6) yes
C(9) N(2) Li(1) 134.8(6) yes
N(1) C(1) C(2) 109.3(6) yes
N(1) C(1) C(5) 123.8(6) yes
C(2) C(1) C(5) 126.9(7) yes
C(1) C(2) C(3) 107.9(7) yes
C(1) C(2) C(13) 128.3(7) yes
C(3) C(2) C(13) 123.4(7) yes
C(2) C(3) C(4) 104.0(7) yes
C(2) C(3) C(11) 128.5(7) yes
C(4) C(3) C(11) 127.5(7) yes
N(1) C(4) C(3) 114.3(7) yes
N(1) C(4) C(10) 119.8(6) yes
C(3) C(4) C(10) 125.9(7) yes
C(1) C(5) C(6) 130.4(7) yes
N(2) C(6) C(5) 124.1(6) yes
N(2) C(6) C(7) 110.3(6) yes
C(5) C(6) C(7) 125.5(7) yes
C(6) C(7) C(8) 105.8(6) yes
C(6) C(7) C(14) 125.0(7) yes
C(8) C(7) C(14) 129.2(6) yes
C(7) C(8) C(9) 105.8(6) yes
C(7) C(8) C(15) 127.6(7) yes
C(9) C(8) C(15) 126.4(7) yes
N(2) C(9) C(8) 113.7(6) yes
N(2) C(9) C(17) 120.4(6) yes
C(8) C(9) C(17) 125.9(6) yes
C(3) C(11) C(12) 114.4(7) yes
C(8) C(15) C(16) 114.8(7) yes
O(1) C(18) C(19) 105.0(6) yes
C(18) C(19) C(20) 102.9(6) yes
C(19) C(20) C(21) 101.5(7) yes
O(1) C(21) C(20) 106.7(7) yes
O(3) C(22) C(23) 105.0(7) yes
C(22) C(23) C(24) 102.5(7) yes
C(23) C(24) C(25) 101.8(7) yes
O(3) C(25) C(24) 103.8(6) yes
O(1) Li(1) O(3) 99.6(5) yes
O(1) Li(1) N(1) 117.5(6) yes
O(1) Li(1) N(2) 116.6(6) yes
O(3) Li(1) N(1) 115.0(6) yes
O(3) Li(1) N(2) 110.5(6) yes
N(1) Li(1) N(2) 98.4(5) yes
C(1) C(5) H(39) 114.8 no
C(6) C(5) H(39) 114.7 no
C(4) C(10) H(1) 113.6 no
C(4) C(10) H(2) 106.0 no
C(4) C(10) H(3) 117.1 no
H(1) C(10) H(2) 103.7 no
H(1) C(10) H(3) 112.5 no
H(2) C(10) H(3) 102.0 no
C(3) C(11) H(4) 109.3 no
C(3) C(11) H(5) 107.3 no
C(12) C(11) H(4) 109.2 no
C(12) C(11) H(5) 108.5 no
H(4) C(11) H(5) 108.0 no
C(11) C(12) H(6) 113.5 no
C(11) C(12) H(7) 102.9 no
C(11) C(12) H(8) 104.4 no
H(6) C(12) H(7) 118.3 no
H(6) C(12) H(8) 113.2 no
H(7) C(12) H(8) 103.1 no
C(2) C(13) H(9) 106.0 no
C(2) C(13) H(10) 114.2 no
C(2) C(13) H(11) 89.8 no
H(9) C(13) H(10) 108.3 no
H(9) C(13) H(11) 123.4 no
H(10) C(13) H(11) 113.7 no
C(7) C(14) H(12) 126.3 no
C(7) C(14) H(13) 106.5 no
C(7) C(14) H(14) 104.7 no
H(12) C(14) H(13) 110.7 no
H(12) C(14) H(14) 105.6 no
H(13) C(14) H(14) 99.7 no
C(8) C(15) H(15) 108.0 no
C(8) C(15) H(16) 109.7 no
C(16) C(15) H(15) 106.9 no
C(16) C(15) H(16) 109.1 no
H(15) C(15) H(16) 108.0 no
C(15) C(16) H(17) 119.3 no
C(15) C(16) H(18) 109.1 no
C(15) C(16) H(19) 102.1 no
H(17) C(16) H(18) 104.5 no
H(17) C(16) H(19) 108.4 no
H(18) C(16) H(19) 113.9 no
C(9) C(17) H(20) 111.8 no
C(9) C(17) H(21) 109.9 no
C(9) C(17) H(22) 116.0 no
H(20) C(17) H(21) 102.4 no
H(20) C(17) H(22) 100.4 no
H(21) C(17) H(22) 115.1 no
O(1) C(18) H(23) 110.6 no
O(1) C(18) H(24) 110.6 no
C(19) C(18) H(23) 110.6 no
C(19) C(18) H(24) 110.5 no
H(23) C(18) H(24) 109.4 no
C(18) C(19) H(25) 111.1 no
C(18) C(19) H(26) 111.2 no
C(20) C(19) H(25) 111.0 no
C(20) C(19) H(26) 111.2 no
H(25) C(19) H(26) 109.4 no
C(19) C(20) H(27) 111.5 no
C(19) C(20) H(28) 111.3 no
C(21) C(20) H(27) 111.6 no
C(21) C(20) H(28) 111.3 no
H(27) C(20) H(28) 109.5 no
O(1) C(21) H(29) 110.3 no
O(1) C(21) H(30) 110.1 no
C(20) C(21) H(29) 110.3 no
C(20) C(21) H(30) 110.1 no
H(29) C(21) H(30) 109.4 no
O(3) C(22) H(31) 110.7 no
O(3) C(22) H(32) 110.6 no
C(23) C(22) H(31) 110.5 no
C(23) C(22) H(32) 110.5 no
H(31) C(22) H(32) 109.4 no
C(22) C(23) H(33) 111.2 no
C(22) C(23) H(34) 111.2 no
C(24) C(23) H(33) 111.2 no
C(24) C(23) H(34) 111.1 no
H(33) C(23) H(34) 109.5 no
C(23) C(24) H(35) 111.3 no
C(23) C(24) H(36) 111.3 no
C(25) C(24) H(35) 111.4 no
C(25) C(24) H(36) 111.3 no
H(35) C(24) H(36) 109.6 no
O(3) C(25) H(37) 111.0 no
O(3) C(25) H(38) 110.9 no
C(24) C(25) H(37) 110.9 no
C(24) C(25) H(38) 110.9 no
H(37) C(25) H(38) 109.4 no

loop_
_geom_bond_atom_site_label_1
_geom_bond_atom_site_label_2
_geom_bond_distance
_geom_bond_publ_flag
O(1) C(18) 1.438(10) yes
O(1) C(21) 1.453(11) yes
O(1) Li(1) 1.962(14) yes
O(3) C(22) 1.423(11) yes
O(3) C(25) 1.426(10) yes
O(3) Li(1) 2.045(13) yes
N(1) C(1) 1.385(9) yes
N(1) C(4) 1.340(10) yes
N(1) Li(1) 1.949(14) yes
N(2) C(6) 1.384(10) yes
N(2) C(9) 1.344(9) yes
N(2) Li(1) 2.004(12) yes
C(1) C(2) 1.397(11) yes
C(1) C(5) 1.411(11) yes
C(2) C(3) 1.391(11) yes
C(2) C(13) 1.521(12) yes
C(3) C(4) 1.379(11) yes
C(3) C(11) 1.556(12) yes
C(4) C(10) 1.530(11) yes
C(5) C(6) 1.400(11) yes
C(6) C(7) 1.466(10) yes
C(7) C(8) 1.366(11) yes
C(7) C(14) 1.496(11) yes
C(8) C(9) 1.426(10) yes
C(8) C(15) 1.493(11) yes
C(9) C(17) 1.513(11) yes
C(11) C(12) 1.448(13) yes
C(15) C(16) 1.529(14) yes
C(18) C(19) 1.536(12) yes
C(19) C(20) 1.521(12) yes
C(20) C(21) 1.518(13) yes
C(22) C(23) 1.536(13) yes
C(23) C(24) 1.487(12) yes
C(24) C(25) 1.506(13) yes
C(5) H(39) 0.950 no
C(10) H(1) 0.939 no
C(10) H(2) 1.077 no
C(10) H(3) 0.968 no
C(11) H(4) 0.961 no
C(11) H(5) 0.976 no
C(12) H(6) 0.903 no
C(12) H(7) 1.020 no
C(12) H(8) 1.028 no
C(13) H(9) 0.917 no
C(13) H(10) 1.018 no
C(13) H(11) 0.870 no
C(14) H(12) 0.928 no
C(14) H(13) 1.012 no
C(14) H(14) 1.040 no
C(15) H(15) 0.977 no
C(15) H(16) 0.957 no
C(16) H(17) 1.067 no
C(16) H(18) 0.991 no
C(16) H(19) 0.931 no
C(17) H(20) 1.180 no
C(17) H(21) 0.967 no
C(17) H(22) 0.991 no
C(18) H(23) 0.950 no
C(18) H(24) 0.950 no
C(19) H(25) 0.951 no
C(19) H(26) 0.950 no
C(20) H(27) 0.949 no
C(20) H(28) 0.951 no
C(21) H(29) 0.949 no
C(21) H(30) 0.952 no
C(22) H(31) 0.950 no
C(22) H(32) 0.951 no
C(23) H(33) 0.950 no
C(23) H(34) 0.950 no
C(24) H(35) 0.949 no
C(24) H(36) 0.949 no
C(25) H(37) 0.950 no
C(25) H(38) 0.951 no

loop_
_geom_contact_atom_site_label_1
_geom_contact_atom_site_label_2
_geom_contact_distance
_geom_contact_site_symmetry_2
N(1) C(17) 3.532(10) 3_655
C(1) C(17) 3.354(11) 3_655
C(17) N(1) 3.532(10) 3_645
C(17) C(1) 3.354(11) 3_645
O(1) H(9) 3.333 3_545
O(3) H(18) 3.333 3_655
O(3) H(21) 3.372 3_655
N(1) H(20) 3.211 3_655
N(1) H(21) 2.991 3_655
N(1) H(35) 2.945 1_455
N(2) H(11) 3.281 3_545
N(2) H(24) 3.103 3_655
C(1) H(20) 2.937 3_655
C(1) H(21) 3.161 3_655
C(1) H(22) 3.178 3_655
C(1) H(35) 2.864 1_455
C(2) H(20) 2.822 3_655
C(2) H(22) 3.577 3_655
C(2) H(35) 2.877 1_455
C(2) H(38) 3.316 1_455
C(3) H(20) 2.992 3_655
C(3) H(33) 3.311 1_455
C(3) H(35) 2.996 1_455
C(3) H(38) 3.521 1_455
C(4) H(18) 3.472 3_655
C(4) H(20) 3.179 3_655
C(4) H(21) 3.399 3_655
C(4) H(33) 3.441 1_455
C(4) H(35) 2.990 1_455
C(5) H(10) 3.265 3_545
C(5) H(22) 3.184 3_655
C(5) H(24) 3.530 3_655
C(5) H(25) 3.264 3_555
C(5) H(36) 3.297 3_655
C(6) H(10) 3.272 3_545
C(6) H(11) 3.317 3_545
C(6) H(24) 2.886 3_655
C(7) H(4) 3.306 3_545
C(7) H(11) 3.582 3_545
C(7) H(24) 2.879 3_655
C(8) H(4) 3.307 3_545
C(8) H(24) 3.086 3_655
C(8) H(26) 3.051 3_655
C(8) H(28) 3.507 3_655
C(9) H(11) 3.449 3_545
C(9) H(24) 3.151 3_655
C(9) H(26) 2.905 3_655
C(10) H(17) 3.556 4_565
C(10) H(18) 3.215 3_655
C(10) H(31) 3.043 2_466
C(10) H(33) 3.203 2_466
C(11) H(14) 3.366 3_555
C(11) H(17) 2.848 3_555
C(11) H(31) 3.592 2_466
C(11) H(33) 3.418 1_455
C(12) H(13) 3.252 4_575
C(12) H(14) 2.884 3_555
C(12) H(15) 3.182 3_655
C(12) H(27) 3.239 1_565
C(12) H(31) 3.553 2_466
C(12) H(32) 3.505 2_466
C(13) H(20) 3.418 3_655
C(13) H(23) 3.166 3_555
C(13) H(25) 3.359 3_555
C(13) H(35) 3.499 3_655
C(13) H(36) 3.060 3_655
C(13) H(38) 3.323 1_455
C(14) H(4) 3.590 3_545
C(14) H(7) 3.400 3_545
C(14) H(27) 3.380 3_555
C(14) H(32) 3.362 3_655
C(14) H(34) 3.315 3_655
C(15) H(26) 3.282 3_655
C(15) H(27) 3.483 4_564
C(15) H(28) 3.154 3_655
C(16) H(2) 3.114 4_564
C(16) H(3) 3.444 3_645
C(16) H(4) 3.179 3_545
C(16) H(29) 3.296 4_564
C(16) H(30) 3.522 4_564
C(17) H(26) 3.064 3_655
C(18) H(9) 3.200 3_545
C(18) H(37) 3.021 3_645
C(18) H(38) 3.528 3_645
C(19) H(6) 3.145 1_545
C(19) H(9) 3.234 3_545
C(19) H(15) 3.346 3_645
C(19) H(20) 3.351 3_645
C(19) H(37) 3.064 3_645
C(19) H(39) 3.551 3_545
C(20) H(6) 3.069 1_545
C(20) H(7) 3.534 2_566
C(20) H(13) 3.482 4_565
C(20) H(15) 3.302 3_645
C(20) H(16) 3.323 4_565
C(21) H(7) 3.580 2_566
C(21) H(17) 3.473 4_565
C(21) H(19) 3.221 4_565
C(22) H(2) 3.570 2_566
C(22) H(3) 2.990 2_566
C(22) H(8) 3.118 2_566
C(22) H(12) 3.473 3_645
C(23) H(2) 3.483 1_655
C(23) H(3) 2.911 2_566
C(23) H(8) 3.541 2_566
C(23) H(12) 3.185 3_645
C(23) H(19) 3.450 4_665
C(23) H(30) 3.476 1_655
C(24) H(9) 3.420 3_645
C(24) H(10) 3.100 3_645
C(24) H(39) 3.581 3_645
C(25) H(11) 3.561 1_655
C(25) H(21) 3.358 3_655
C(25) H(23) 3.045 3_655
Li(1) H(21) 3.554 3_655
H(1) H(5) 3.114 2_566
H(1) H(17) 3.365 4_565
H(1) H(18) 3.108 3_655
H(1) H(33) 3.261 2_466
H(2) C(16) 3.114 4_565
H(2) C(22) 3.570 2_466
H(2) C(23) 3.483 1_455
H(2) H(17) 2.840 4_565
H(2) H(18) 3.303 4_565
H(2) H(19) 2.699 4_565
H(2) H(31) 2.711 2_466
H(2) H(33) 2.887 1_455
H(2) H(33) 3.316 2_466
H(2) H(34) 3.330 1_455
H(3) C(16) 3.444 3_655
H(3) C(22) 2.990 2_466
H(3) C(23) 2.911 2_466
H(3) H(18) 2.975 3_655
H(3) H(19) 3.102 3_655
H(3) H(31) 2.385 2_466
H(3) H(32) 3.390 2_466
H(3) H(33) 2.488 2_466
H(3) H(34) 2.959 2_466
H(4) C(7) 3.306 3_555
H(4) C(8) 3.307 3_555
H(4) C(14) 3.590 3_555
H(4) C(16) 3.179 3_555
H(4) H(14) 2.860 3_555
H(4) H(17) 2.286 3_555
H(4) H(18) 3.561 3_555
H(4) H(33) 3.586 1_455
H(4) H(38) 3.339 1_455
H(5) H(1) 3.114 2_466
H(5) H(17) 2.547 3_555
H(5) H(29) 3.019 2_466
H(5) H(31) 2.870 2_466
H(5) H(32) 3.526 2_466
H(5) H(33) 2.824 1_455
H(6) C(19) 3.145 1_565
H(6) C(20) 3.069 1_565
H(6) H(13) 3.333 4_575
H(6) H(14) 2.785 3_555
H(6) H(15) 2.690 3_655
H(6) H(20) 2.985 3_655
H(6) H(25) 3.248 1_565
H(6) H(26) 2.725 1_565
H(6) H(27) 2.626 1_565
H(6) H(28) 3.117 1_565
H(7) C(14) 3.400 3_555
H(7) C(20) 3.534 2_466
H(7) C(21) 3.580 2_466
H(7) H(13) 3.493 3_555
H(7) H(13) 2.943 4_575
H(7) H(14) 2.404 3_555
H(7) H(16) 3.382 4_575
H(7) H(17) 3.389 3_555
H(7) H(27) 3.208 1_565
H(7) H(28) 2.811 2_466
H(7) H(29) 2.888 2_466
H(7) H(31) 3.566 2_466
H(7) H(32) 3.214 2_466
H(8) C(22) 3.118 2_466
H(8) C(23) 3.541 2_466
H(8) H(12) 3.418 4_575
H(8) H(13) 2.992 4_575
H(8) H(15) 2.870 3_655
H(8) H(19) 3.489 3_655
H(8) H(31) 2.798 2_466
H(8) H(32) 2.788 2_466
H(8) H(34) 3.190 2_466
H(9) O(1) 3.333 3_555
H(9) C(18) 3.200 3_555
H(9) C(19) 3.234 3_555
H(9) C(24) 3.420 3_655
H(9) H(23) 2.721 3_555
H(9) H(25) 2.541 3_555
H(9) H(30) 3.339 3_555
H(9) H(35) 3.246 3_655
H(9) H(36) 2.740 3_655
H(9) H(38) 3.438 1_455
H(10) C(5) 3.265 3_555
H(10) C(6) 3.272 3_555
H(10) C(24) 3.100 3_655
H(10) H(20) 3.045 3_655
H(10) H(25) 3.323 1_565
H(10) H(26) 3.447 1_565
H(10) H(35) 2.821 3_655
H(10) H(36) 2.603 3_655
H(10) H(37) 3.502 3_655
H(10) H(39) 3.546 3_555
H(11) N(2) 3.281 3_555
H(11) C(6) 3.317 3_555
H(11) C(7) 3.582 3_555
H(11) C(9) 3.449 3_555
H(11) C(25) 3.561 1_455
H(11) H(23) 2.994 3_555
H(11) H(35) 3.557 1_455
H(11) H(38) 2.730 1_455
H(12) C(22) 3.473 3_655
H(12) C(23) 3.185 3_655
H(12) H(8) 3.418 4_574
H(12) H(25) 3.554 3_555
H(12) H(27) 3.041 3_555
H(12) H(30) 3.462 3_555
H(12) H(32) 2.869 3_655
H(12) H(34) 2.428 3_655
H(12) H(36) 3.218 3_655
H(13) C(12) 3.252 4_574
H(13) C(20) 3.482 4_564
H(13) H(6) 3.333 4_574
H(13) H(7) 3.493 3_545
H(13) H(7) 2.943 4_574
H(13) H(8) 2.992 4_574
H(13) H(27) 3.069 4_564
H(13) H(28) 3.012 4_564
H(13) H(32) 3.327 3_655
H(13) H(34) 3.582 3_655
H(14) C(11) 3.366 3_545
H(14) C(12) 2.884 3_545
H(14) H(4) 2.860 3_545
H(14) H(6) 2.785 3_545
H(14) H(7) 2.404 3_545
H(14) H(16) 3.339 2_465
H(14) H(25) 3.500 3_555
H(14) H(27) 2.739 3_555
H(14) H(28) 3.252 4_564
H(15) C(12) 3.182 3_645
H(15) C(19) 3.346 3_655
H(15) C(20) 3.302 3_655
H(15) H(6) 2.690 3_645
H(15) H(8) 2.870 3_645
H(15) H(26) 2.652 3_655
H(15) H(27) 3.566 3_655
H(15) H(28) 2.684 3_655
H(16) C(20) 3.323 4_564
H(16) H(7) 3.382 4_574
H(16) H(14) 3.339 2_565
H(16) H(27) 2.630 4_564
H(16) H(28) 2.925 3_655
H(16) H(28) 3.394 4_564
H(17) C(10) 3.556 4_564
H(17) C(11) 2.848 3_545
H(17) C(21) 3.473 4_564
H(17) H(1) 3.365 4_564
H(17) H(2) 2.840 4_564
H(17) H(4) 2.286 3_545
H(17) H(5) 2.547 3_545
H(17) H(7) 3.389 3_545
H(17) H(29) 2.788 4_564
H(17) H(30) 3.455 4_564
H(17) H(31) 3.543 3_645
H(17) H(33) 3.379 3_645
H(17) H(38) 3.328 3_645
H(18) O(3) 3.333 3_645
H(18) C(4) 3.472 3_645
H(18) C(10) 3.215 3_645
H(18) H(1) 3.108 3_645
H(18) H(2) 3.303 4_564
H(18) H(3) 2.975 3_645
H(18) H(4) 3.561 3_545
H(18) H(31) 3.213 3_645
H(18) H(38) 3.155 3_645
H(19) C(21) 3.221 4_564
H(19) C(23) 3.450 4_664
H(19) H(2) 2.699 4_564
H(19) H(3) 3.102 3_645
H(19) H(8) 3.489 3_645
H(19) H(27) 3.249 4_564
H(19) H(29) 2.949 4_564
H(19) H(30) 2.806 4_564
H(19) H(33) 3.315 4_664
H(19) H(34) 2.738 4_664
H(20) N(1) 3.211 3_645
H(20) C(1) 2.937 3_645
H(20) C(2) 2.822 3_645
H(20) C(3) 2.992 3_645
H(20) C(4) 3.179 3_645
H(20) C(13) 3.418 3_645
H(20) C(19) 3.351 3_655
H(20) H(6) 2.985 3_645
H(20) H(10) 3.045 3_645
H(20) H(26) 2.420 3_655
H(21) O(3) 3.372 3_645
H(21) N(1) 2.991 3_645
H(21) C(1) 3.161 3_645
H(21) C(4) 3.399 3_645
H(21) C(25) 3.358 3_645
H(21) Li(1) 3.554 3_645
H(21) H(37) 3.442 3_645
H(21) H(38) 2.852 3_645
H(22) C(1) 3.178 3_645
H(22) C(2) 3.577 3_645
H(22) C(5) 3.184 3_645
H(22) H(26) 3.405 3_655
H(22) H(39) 3.370 3_645
H(23) C(13) 3.166 3_545
H(23) C(25) 3.045 3_645
H(23) H(9) 2.721 3_545
H(23) H(11) 2.994 3_545
H(23) H(37) 2.534 3_645
H(23) H(38) 2.699 3_645
H(24) N(2) 3.103 3_645
H(24) C(5) 3.530 3_645
H(24) C(6) 2.886 3_645
H(24) C(7) 2.879 3_645
H(24) C(8) 3.086 3_645
H(24) C(9) 3.151 3_645
H(24) H(37) 3.126 3_645
H(25) C(5) 3.264 3_545
H(25) C(13) 3.359 3_545
H(25) H(6) 3.248 1_545
H(25) H(9) 2.541 3_545
H(25) H(10) 3.323 1_545
H(25) H(12) 3.554 3_545
H(25) H(14) 3.500 3_545
H(25) H(37) 3.034 3_645
H(25) H(39) 2.621 3_545
H(26) C(8) 3.051 3_645
H(26) C(9) 2.905 3_645
H(26) C(15) 3.282 3_645
H(26) C(17) 3.064 3_645
H(26) H(6) 2.725 1_545
H(26) H(10) 3.447 1_545
H(26) H(15) 2.652 3_645
H(26) H(20) 2.420 3_645
H(26) H(22) 3.405 3_645
H(26) H(37) 2.753 3_645
H(27) C(12) 3.239 1_545
H(27) C(14) 3.380 3_545
H(27) C(15) 3.483 4_565
H(27) H(6) 2.626 1_545
H(27) H(7) 3.208 1_545
H(27) H(12) 3.041 3_545
H(27) H(13) 3.069 4_565
H(27) H(14) 2.739 3_545
H(27) H(15) 3.566 3_645
H(27) H(16) 2.630 4_565
H(27) H(19) 3.249 4_565
H(28) C(8) 3.507 3_645
H(28) C(15) 3.154 3_645
H(28) H(6) 3.117 1_545
H(28) H(7) 2.811 2_566
H(28) H(13) 3.012 4_565
H(28) H(14) 3.252 4_565
H(28) H(15) 2.684 3_645
H(28) H(16) 2.925 3_645
H(28) H(16) 3.394 4_565
H(29) C(16) 3.296 4_565
H(29) H(5) 3.019 2_566
H(29) H(7) 2.888 2_566
H(29) H(17) 2.788 4_565
H(29) H(19) 2.949 4_565
H(30) C(16) 3.522 4_565
H(30) C(23) 3.476 1_455
H(30) H(9) 3.339 3_545
H(30) H(12) 3.462 3_545
H(30) H(17) 3.455 4_565
H(30) H(19) 2.806 4_565
H(30) H(34) 2.831 1_455
H(30) H(35) 3.333 1_455
H(30) H(36) 3.552 1_455
H(31) C(10) 3.043 2_566
H(31) C(11) 3.592 2_566
H(31) C(12) 3.553 2_566
H(31) H(2) 2.711 2_566
H(31) H(3) 2.385 2_566
H(31) H(5) 2.870 2_566
H(31) H(7) 3.566 2_566
H(31) H(8) 2.798 2_566
H(31) H(17) 3.543 3_655
H(31) H(18) 3.213 3_655
H(32) C(12) 3.505 2_566
H(32) C(14) 3.362 3_645
H(32) H(3) 3.390 2_566
H(32) H(5) 3.526 2_566
H(32) H(7) 3.214 2_566
H(32) H(8) 2.788 2_566
H(32) H(12) 2.869 3_645
H(32) H(13) 3.327 3_645
H(33) C(3) 3.311 1_655
H(33) C(4) 3.441 1_655
H(33) C(10) 3.203 2_566
H(33) C(11) 3.418 1_655
H(33) H(1) 3.261 2_566
H(33) H(2) 2.887 1_655
H(33) H(2) 3.316 2_566
H(33) H(3) 2.488 2_566
H(33) H(4) 3.586 1_655
H(33) H(5) 2.824 1_655
H(33) H(17) 3.379 3_655
H(33) H(19) 3.315 4_665
H(34) C(14) 3.315 3_645
H(34) H(2) 3.330 1_655
H(34) H(3) 2.959 2_566
H(34) H(8) 3.190 2_566
H(34) H(12) 2.428 3_645
H(34) H(13) 3.582 3_645
H(34) H(19) 2.738 4_665
H(34) H(30) 2.831 1_655
H(35) N(1) 2.945 1_655
H(35) C(1) 2.864 1_655
H(35) C(2) 2.877 1_655
H(35) C(3) 2.996 1_655
H(35) C(4) 2.990 1_655
H(35) C(13) 3.499 3_645
H(35) H(9) 3.246 3_645
H(35) H(10) 2.821 3_645
H(35) H(11) 3.557 1_655
H(35) H(30) 3.333 1_655
H(36) C(5) 3.297 3_645
H(36) C(13) 3.060 3_645
H(36) H(9) 2.740 3_645
H(36) H(10) 2.603 3_645
H(36) H(12) 3.218 3_645
H(36) H(30) 3.552 1_655
H(36) H(39) 2.683 3_645
H(37) C(18) 3.021 3_655
H(37) C(19) 3.064 3_655
H(37) H(10) 3.502 3_645
H(37) H(21) 3.442 3_655
H(37) H(23) 2.534 3_655
H(37) H(24) 3.126 3_655
H(37) H(25) 3.034 3_655
H(37) H(26) 2.753 3_655
H(38) C(2) 3.316 1_655
H(38) C(3) 3.521 1_655
H(38) C(13) 3.323 1_655
H(38) C(18) 3.528 3_655
H(38) H(4) 3.339 1_655
H(38) H(9) 3.438 1_655
H(38) H(11) 2.730 1_655
H(38) H(17) 3.328 3_655
H(38) H(18) 3.155 3_655
H(38) H(21) 2.852 3_655
H(38) H(23) 2.699 3_655
H(39) C(19) 3.551 3_555
H(39) C(24) 3.581 3_655
H(39) H(10) 3.546 3_545
H(39) H(22) 3.370 3_655
H(39) H(25) 2.621 3_555
H(39) H(36) 2.683 3_655

loop_
_geom_torsion_atom_site_label_1
_geom_torsion_atom_site_label_2
_geom_torsion_atom_site_label_3
_geom_torsion_atom_site_label_4
_geom_torsion
C(18) O(1) C(21) C(20) 10.6(9)
C(21) O(1) C(18) C(19) 13.3(8)
C(18) O(1) Li(1) O(3) -98.2(7)
C(18) O(1) Li(1) N(1) 136.9(7)
C(18) O(1) Li(1) N(2) 20.5(10)
Li(1) O(1) C(18) C(19) -151.7(6)
C(21) O(1) Li(1) O(3) 99.0(7)
C(21) O(1) Li(1) N(1) -25.8(10)
C(21) O(1) Li(1) N(2) -142.2(7)
Li(1) O(1) C(21) C(20) 175.4(6)
C(22) O(3) C(25) C(24) 24.5(9)
C(25) O(3) C(22) C(23) -0.3(9)
C(22) O(3) Li(1) O(1) -23.5(9)
C(22) O(3) Li(1) N(1) 103.0(8)
C(22) O(3) Li(1) N(2) -146.7(7)
Li(1) O(3) C(22) C(23) 160.0(7)
C(25) O(3) Li(1) O(1) 134.2(6)
C(25) O(3) Li(1) N(1) -99.3(7)
C(25) O(3) Li(1) N(2) 11.0(10)
Li(1) O(3) C(25) C(24) -135.7(7)
C(1) N(1) C(4) C(3) 1.1(9)
C(1) N(1) C(4) C(10) -178.8(7)
C(4) N(1) C(1) C(2) -1.7(8)
C(4) N(1) C(1) C(5) 178.8(7)
C(1) N(1) Li(1) O(1) -122.9(7)
C(1) N(1) Li(1) O(3) 120.3(7)
C(1) N(1) Li(1) N(2) 3.0(8)
Li(1) N(1) C(1) C(2) 178.3(6)
Li(1) N(1) C(1) C(5) -1.2(11)
C(4) N(1) Li(1) O(1) 57.1(11)
C(4) N(1) Li(1) O(3) -59.7(10)
C(4) N(1) Li(1) N(2) -177.0(7)
Li(1) N(1) C(4) C(3) -179.0(7)
Li(1) N(1) C(4) C(10) 1.2(12)
C(6) N(2) C(9) C(8) -1.3(8)
C(6) N(2) C(9) C(17) -178.4(7)
C(9) N(2) C(6) C(5) -178.2(7)
C(9) N(2) C(6) C(7) -0.1(5)
C(6) N(2) Li(1) O(1) 123.0(7)
C(6) N(2) Li(1) O(3) -124.3(7)
C(6) N(2) Li(1) N(1) -3.6(9)
Li(1) N(2) C(6) C(5) 2.4(11)
Li(1) N(2) C(6) C(7) -179.6(6)
C(9) N(2) Li(1) O(1) -56.2(11)
C(9) N(2) Li(1) O(3) 56.5(11)
C(9) N(2) Li(1) N(1) 177.2(7)
Li(1) N(2) C(9) C(8) 178.0(7)
Li(1) N(2) C(9) C(17) 0.9(12)
N(1) C(1) C(2) C(3) 1.8(9)
N(1) C(1) C(2) C(13) 175.9(7)
N(1) C(1) C(5) C(6) -1.2(13)
C(2) C(1) C(5) C(6) 179.4(8)
C(5) C(1) C(2) C(3) -178.7(7)
C(5) C(1) C(2) C(13) -4.7(13)
C(1) C(2) C(3) C(4) -1.1(9)
C(1) C(2) C(3) C(11) 177.8(8)
C(13) C(2) C(3) C(4) -175.6(7)
C(13) C(2) C(3) C(11) 3.4(14)
C(2) C(3) C(4) N(1) 0.0(8)
C(2) C(3) C(4) C(10) 179.9(6)
C(2) C(3) C(11) C(12) -102.1(10)
C(4) C(3) C(11) C(12) 76.6(12)
C(11) C(3) C(4) N(1) -178.9(8)
C(11) C(3) C(4) C(10) 0.9(14)
C(1) C(5) C(6) N(2) 0.5(12)
C(1) C(5) C(6) C(7) -177.2(8)
N(2) C(6) C(7) C(8) 1.5(9)
N(2) C(6) C(7) C(14) -179.6(7)
C(5) C(6) C(7) C(8) 179.5(8)
C(5) C(6) C(7) C(14) -1.6(13)
C(6) C(7) C(8) C(9) -2.2(8)
C(6) C(7) C(8) C(15) -178.0(8)
C(14) C(7) C(8) C(9) 179.0(8)
C(14) C(7) C(8) C(15) 3.1(14)
C(7) C(8) C(9) N(2) 2.3(9)
C(7) C(8) C(9) C(17) 179.3(7)
C(7) C(8) C(15) C(16) -111.4(9)
C(9) C(8) C(15) C(16) 73.5(10)
C(15) C(8) C(9) N(2) 178.2(7)
C(15) C(8) C(9) C(17) -4.8(13)
O(1) C(18) C(19) C(20) -31.7(8)
C(18) C(19) C(20) C(21) 36.9(9)
C(19) C(20) C(21) O(1) -29.9(9)
O(3) C(22) C(23) C(24) -24.2(10)
C(22) C(23) C(24) C(25) 38.0(9)
C(23) C(24) C(25) O(3) -38.9(8)
